data_4028155
loop_
_publ_author_name
'Sandeep N. Raikar'
'Helena C. Malinakova'

_publ_section_title
;
 Divergent Reaction Pathways of Homologous and Isosteric Propargyl Amides
 in Sequential Ru/Pd-Catalyzed Annulations for the Synthesis of
 Heterocycles
;
_journal_name_full 'Journal of Organic Chemistry'
_journal_page_first 3832
_journal_page_last 3846
_journal_paper_doi 10.1021/jo400246d
_journal_volume 78
_journal_year 2013
_chemical_formula_sum 'C25 H19 N O'
_chemical_formula_weight 349.41
_chemical_name_systematic
; 
 ? 
;
_space_group_IT_number 61
_symmetry_cell_setting orthorhombic
_symmetry_space_group_name_Hall '-P 2ac 2ab'
_symmetry_space_group_name_H-M 'P b c a'
_atom_sites_solution_hydrogens difmap
_atom_sites_solution_primary direct
_atom_sites_solution_secondary difmap
_audit_creation_method SHELXTL
_cell_angle_alpha 90.00
_cell_angle_beta 90.00
_cell_angle_gamma 90.00
_cell_formula_units_Z 16
_cell_length_a 23.8895(15)
_cell_length_b 9.8805(6)
_cell_length_c 30.8596(19)
_cell_measurement_reflns_used 9886
_cell_measurement_temperature 100(2)
_cell_measurement_theta_max 67.25
_cell_measurement_theta_min 2.86
_cell_volume 7284.1(8)
_computing_cell_refinement 'Bruker SAINT'
_computing_data_collection 'Bruker APEX2'
_computing_data_reduction 'Bruker SAINT'
_computing_molecular_graphics 'Bruker SHELXTL'
_computing_publication_material 'Bruker SHELXTL'
_computing_structure_refinement 'Bruker SHELXTL'
_computing_structure_solution 'Bruker SHELXTL'
_diffrn_ambient_temperature 100(2)
_diffrn_measured_fraction_theta_full 0.984
_diffrn_measured_fraction_theta_max 0.984
_diffrn_measurement_device_type 'Bruker Platinum 135 CCD area detector'
_diffrn_measurement_method '\f and \w scans'
_diffrn_radiation_monochromator 'Helios MX high-brilliance multilayer x-ray opt'
_diffrn_radiation_source 'Bruker MicroStar microfocus rotating anode'
_diffrn_radiation_type CuK\a
_diffrn_radiation_wavelength 1.54178
_diffrn_reflns_av_R_equivalents 0.0393
_diffrn_reflns_av_sigmaI/netI 0.0201
_diffrn_reflns_limit_h_max 28
_diffrn_reflns_limit_h_min -21
_diffrn_reflns_limit_k_max 11
_diffrn_reflns_limit_k_min -11
_diffrn_reflns_limit_l_max 37
_diffrn_reflns_limit_l_min -36
_diffrn_reflns_number 62045
_diffrn_reflns_theta_full 67.66
_diffrn_reflns_theta_max 67.66
_diffrn_reflns_theta_min 2.86
_exptl_absorpt_coefficient_mu 0.601
_exptl_absorpt_correction_T_max 1.000
_exptl_absorpt_correction_T_min 0.804
_exptl_absorpt_correction_type multi-scan
_exptl_crystal_colour colourless
_exptl_crystal_density_diffrn 1.274
_exptl_crystal_description Needle
_exptl_crystal_F_000 2944
_exptl_crystal_size_max 0.15
_exptl_crystal_size_mid 0.06
_exptl_crystal_size_min 0.01
_refine_diff_density_max 0.213
_refine_diff_density_min -0.206
_refine_diff_density_rms 0.032
_refine_ls_extinction_method none
_refine_ls_goodness_of_fit_ref 1.030
_refine_ls_hydrogen_treatment refall
_refine_ls_matrix_type full
_refine_ls_number_parameters 639
_refine_ls_number_reflns 6473
_refine_ls_number_restraints 0
_refine_ls_restrained_S_all 1.030
_refine_ls_R_factor_all 0.0366
_refine_ls_R_factor_gt 0.0307
_refine_ls_shift/su_max 0.001
_refine_ls_shift/su_mean 0.000
_refine_ls_structure_factor_coef Fsqd
_refine_ls_weighting_details 'calc w=1/[\s^2^(Fo^2^)+(0.0392P)^2^+2.4761P] where P=(Fo^2^+2Fc^2^)/3'
_refine_ls_weighting_scheme calc
_refine_ls_wR_factor_gt 0.0771
_refine_ls_wR_factor_ref 0.0818
_reflns_number_gt 5712
_reflns_number_total 6473
_reflns_threshold_expression >2sigma(I)
_cod_data_source_file jo400246d_si_002.cif
_cod_data_source_block v63a
_cod_database_code 4028155

loop_
_symmetry_equiv_pos_as_xyz
'x, y, z'
'-x+1/2, -y, z+1/2'
'-x, y+1/2, -z+1/2'
'x+1/2, -y+1/2, -z'
'-x, -y, -z'
'x-1/2, y, -z-1/2'
'x, -y-1/2, z-1/2'
'-x-1/2, y-1/2, z'

loop_
_atom_site_label
_atom_site_type_symbol
_atom_site_fract_x
_atom_site_fract_y
_atom_site_fract_z
_atom_site_U_iso_or_equiv
_atom_site_adp_type
_atom_site_occupancy
_atom_site_symmetry_multiplicity
_atom_site_calc_flag
O1 O 0.28492(3) 0.19609(8) -0.00068(3) 0.02615(19) Uani 1 1 d
N1 N 0.25260(4) 0.37134(10) 0.03965(3) 0.0223(2) Uani 1 1 d
C1 C 0.20350(5) 0.42061(13) 0.06487(4) 0.0254(3) Uani 1 1 d
H1A H 0.1685(6) 0.3907(14) 0.0510(5) 0.031(4) Uiso 1 1 d
H1B H 0.2048(6) 0.5203(15) 0.0661(4) 0.030(4) Uiso 1 1 d
C2 C 0.21234(5) 0.35809(14) 0.10984(4) 0.0277(3) Uani 1 1 d
H2A H 0.1975(6) 0.4183(15) 0.1330(5) 0.032(4) Uiso 1 1 d
H2B H 0.1932(6) 0.2679(15) 0.1123(4) 0.030(4) Uiso 1 1 d
C3 C 0.27520(5) 0.34224(11) 0.11164(4) 0.0225(2) Uani 1 1 d
C4 C 0.31087(5) 0.32179(11) 0.14783(4) 0.0217(2) Uani 1 1 d
C5 C 0.36773(5) 0.32103(11) 0.14044(4) 0.0219(2) Uani 1 1 d
H5 H 0.3945(6) 0.3085(13) 0.1647(4) 0.024(3) Uiso 1 1 d
C6 C 0.39093(5) 0.33852(11) 0.09848(4) 0.0215(2) Uani 1 1 d
C7 C 0.44975(5) 0.34248(11) 0.09204(4) 0.0240(3) Uani 1 1 d
H7 H 0.4752(6) 0.3315(14) 0.1174(5) 0.027(3) Uiso 1 1 d
C8 C 0.47160(5) 0.36299(12) 0.05156(4) 0.0266(3) Uani 1 1 d
H8A H 0.5122(6) 0.3658(14) 0.0474(4) 0.029(4) Uiso 1 1 d
C9 C 0.43592(5) 0.37955(12) 0.01545(4) 0.0266(3) Uani 1 1 d
H9 H 0.4525(6) 0.3932(15) -0.0138(5) 0.035(4) Uiso 1 1 d
C10 C 0.37914(5) 0.37547(12) 0.02042(4) 0.0242(3) Uani 1 1 d
H10 H 0.3542(6) 0.3868(14) -0.0043(5) 0.031(4) Uiso 1 1 d
C11 C 0.35504(5) 0.35487(11) 0.06190(4) 0.0212(2) Uani 1 1 d
C12 C 0.29685(5) 0.35374(11) 0.07067(4) 0.0215(2) Uani 1 1 d
C13 C 0.24827(5) 0.28008(11) 0.00614(4) 0.0211(2) Uani 1 1 d
C14 C 0.19802(5) 0.28718(11) -0.02268(4) 0.0214(2) Uani 1 1 d
C15 C 0.17966(5) 0.16541(13) -0.04053(4) 0.0269(3) Uani 1 1 d
H15A H 0.1996(6) 0.0828(15) -0.0331(4) 0.032(4) Uiso 1 1 d
C16 C 0.13386(6) 0.16356(14) -0.06790(4) 0.0315(3) Uani 1 1 d
H16A H 0.1205(6) 0.0776(16) -0.0793(5) 0.039(4) Uiso 1 1 d
C17 C 0.10723(6) 0.28315(14) -0.07874(4) 0.0308(3) Uani 1 1 d
H17A H 0.0756(7) 0.2815(15) -0.0978(5) 0.035(4) Uiso 1 1 d
C18 C 0.12609(6) 0.40463(13) -0.06188(4) 0.0310(3) Uani 1 1 d
H18A H 0.1067(6) 0.4902(16) -0.0690(5) 0.036(4) Uiso 1 1 d
C19 C 0.17124(5) 0.40747(12) -0.03350(4) 0.0264(3) Uani 1 1 d
H19A H 0.1848(6) 0.4935(14) -0.0218(4) 0.026(3) Uiso 1 1 d
C20 C 0.28752(5) 0.30206(11) 0.19201(4) 0.0219(2) Uani 1 1 d
C21 C 0.24136(5) 0.21801(12) 0.19906(4) 0.0260(3) Uani 1 1 d
H21A H 0.2243(6) 0.1676(15) 0.1749(5) 0.031(4) Uiso 1 1 d
C22 C 0.21946(5) 0.20166(13) 0.24032(4) 0.0286(3) Uani 1 1 d
H22A H 0.1872(6) 0.1416(14) 0.2453(5) 0.032(4) Uiso 1 1 d
C23 C 0.24327(5) 0.26772(13) 0.27531(4) 0.0292(3) Uani 1 1 d
H23A H 0.2270(6) 0.2572(15) 0.3045(5) 0.035(4) Uiso 1 1 d
C24 C 0.28974(5) 0.34910(13) 0.26905(4) 0.0285(3) Uani 1 1 d
H24A H 0.3077(6) 0.3955(15) 0.2932(5) 0.037(4) Uiso 1 1 d
C25 C 0.31159(5) 0.36613(12) 0.22773(4) 0.0243(3) Uani 1 1 d
H25A H 0.3438(6) 0.4267(14) 0.2229(4) 0.025(3) Uiso 1 1 d
O31 O 0.54806(3) 0.38849(8) 0.16733(3) 0.02441(19) Uani 1 1 d
N31 N 0.60970(4) 0.42133(9) 0.22267(3) 0.0208(2) Uani 1 1 d
C31 C 0.63494(5) 0.52375(12) 0.25212(4) 0.0233(2) Uani 1 1 d
H31A H 0.6314(5) 0.6151(14) 0.2396(4) 0.025(3) Uiso 1 1 d
H31B H 0.6753(6) 0.5024(13) 0.2563(4) 0.023(3) Uiso 1 1 d
C32 C 0.60186(5) 0.50508(11) 0.29426(4) 0.0215(2) Uani 1 1 d
H32A H 0.6245(6) 0.5270(13) 0.3199(4) 0.023(3) Uiso 1 1 d
H32B H 0.5682(6) 0.5651(14) 0.2947(4) 0.022(3) Uiso 1 1 d
C33 C 0.58422(4) 0.35798(11) 0.29177(4) 0.0191(2) Uani 1 1 d
C34 C 0.56611(4) 0.26770(11) 0.32480(4) 0.0193(2) Uani 1 1 d
C35 C 0.55265(5) 0.13696(11) 0.31239(4) 0.0203(2) Uani 1 1 d
H35 H 0.5387(5) 0.0716(14) 0.3343(4) 0.024(3) Uiso 1 1 d
C36 C 0.55782(4) 0.09088(11) 0.26908(4) 0.0202(2) Uani 1 1 d
C37 C 0.54539(5) -0.04570(12) 0.25774(4) 0.0235(3) Uani 1 1 d
H37 H 0.5290(6) -0.1053(14) 0.2801(4) 0.028(4) Uiso 1 1 d
C38 C 0.55616(5) -0.09309(12) 0.21695(4) 0.0262(3) Uani 1 1 d
H38A H 0.5480(6) -0.1860(15) 0.2095(4) 0.027(3) Uiso 1 1 d
C39 C 0.57989(5) -0.00672(13) 0.18545(4) 0.0259(3) Uani 1 1 d
H39 H 0.5887(6) -0.0432(14) 0.1565(5) 0.031(4) Uiso 1 1 d
C40 C 0.59027(5) 0.12657(12) 0.19462(4) 0.0230(2) Uani 1 1 d
H40 H 0.6066(5) 0.1848(13) 0.1728(4) 0.020(3) Uiso 1 1 d
C41 C 0.57812(5) 0.18002(11) 0.23635(4) 0.0198(2) Uani 1 1 d
C42 C 0.58857(4) 0.31522(11) 0.24947(4) 0.0192(2) Uani 1 1 d
C43 C 0.58759(5) 0.45127(11) 0.18273(4) 0.0209(2) Uani 1 1 d
C44 C 0.61612(5) 0.55863(12) 0.15650(4) 0.0230(2) Uani 1 1 d
C45 C 0.58344(6) 0.63446(12) 0.12804(4) 0.0267(3) Uani 1 1 d
H45A H 0.5416(6) 0.6223(15) 0.1288(5) 0.033(4) Uiso 1 1 d
C46 C 0.60842(6) 0.72261(13) 0.09901(4) 0.0323(3) Uani 1 1 d
H46A H 0.5845(7) 0.7765(16) 0.0794(5) 0.043(4) Uiso 1 1 d
C47 C 0.66627(7) 0.73318(13) 0.09729(4) 0.0349(3) Uani 1 1 d
H47A H 0.6840(7) 0.7924(16) 0.0760(5) 0.042(4) Uiso 1 1 d
C48 C 0.69890(6) 0.65688(14) 0.12515(4) 0.0337(3) Uani 1 1 d
H48A H 0.7396(7) 0.6594(16) 0.1232(5) 0.038(4) Uiso 1 1 d
C49 C 0.67408(5) 0.57090(13) 0.15522(4) 0.0277(3) Uani 1 1 d
H49A H 0.6970(6) 0.5146(15) 0.1745(5) 0.032(4) Uiso 1 1 d
C50 C 0.56026(5) 0.30868(11) 0.37106(4) 0.0199(2) Uani 1 1 d
C51 C 0.54056(5) 0.43665(12) 0.38302(4) 0.0237(2) Uani 1 1 d
H51A H 0.5305(6) 0.5040(14) 0.3611(4) 0.028(3) Uiso 1 1 d
C52 C 0.53300(5) 0.47019(13) 0.42635(4) 0.0276(3) Uani 1 1 d
H52A H 0.5197(6) 0.5599(16) 0.4341(4) 0.034(4) Uiso 1 1 d
C53 C 0.54455(5) 0.37640(13) 0.45863(4) 0.0285(3) Uani 1 1 d
H53A H 0.5388(6) 0.4023(15) 0.4891(5) 0.034(4) Uiso 1 1 d
C54 C 0.56451(5) 0.24945(13) 0.44737(4) 0.0275(3) Uani 1 1 d
H54A H 0.5727(6) 0.1824(15) 0.4697(5) 0.035(4) Uiso 1 1 d
C55 C 0.57243(5) 0.21576(12) 0.40406(4) 0.0229(2) Uani 1 1 d
H55B H 0.5875(6) 0.1264(14) 0.3966(4) 0.025(3) Uiso 1 1 d

loop_
_atom_site_aniso_label
_atom_site_aniso_U_11
_atom_site_aniso_U_22
_atom_site_aniso_U_33
_atom_site_aniso_U_23
_atom_site_aniso_U_13
_atom_site_aniso_U_12
O1 0.0279(5) 0.0202(4) 0.0303(5) -0.0016(3) 0.0024(4) 0.0030(3)
N1 0.0207(5) 0.0228(5) 0.0234(5) -0.0026(4) -0.0034(4) 0.0035(4)
C1 0.0216(6) 0.0287(6) 0.0260(6) -0.0057(5) -0.0035(5) 0.0061(5)
C2 0.0210(6) 0.0370(7) 0.0250(6) -0.0029(5) -0.0024(5) 0.0038(5)
C3 0.0213(6) 0.0205(6) 0.0258(6) -0.0020(5) -0.0012(5) 0.0009(4)
C4 0.0223(6) 0.0176(5) 0.0253(6) -0.0007(4) -0.0028(5) 0.0006(4)
C5 0.0224(6) 0.0179(5) 0.0255(6) 0.0003(4) -0.0052(5) 0.0008(4)
C6 0.0219(6) 0.0148(5) 0.0277(6) -0.0006(4) -0.0018(5) 0.0010(4)
C7 0.0218(6) 0.0184(6) 0.0318(7) 0.0005(5) -0.0034(5) 0.0013(4)
C8 0.0210(6) 0.0225(6) 0.0363(7) 0.0024(5) 0.0019(5) -0.0001(5)
C9 0.0275(6) 0.0227(6) 0.0297(7) 0.0036(5) 0.0038(5) -0.0004(5)
C10 0.0254(6) 0.0197(6) 0.0276(6) 0.0024(5) -0.0014(5) 0.0005(5)
C11 0.0223(6) 0.0150(5) 0.0263(6) -0.0001(4) -0.0015(5) 0.0014(4)
C12 0.0224(6) 0.0175(5) 0.0247(6) -0.0015(4) -0.0038(5) 0.0030(4)
C13 0.0249(6) 0.0157(5) 0.0226(6) 0.0026(4) 0.0019(5) -0.0020(4)
C14 0.0240(6) 0.0210(6) 0.0191(6) -0.0003(4) 0.0015(5) -0.0043(4)
C15 0.0307(7) 0.0220(6) 0.0278(6) -0.0039(5) 0.0039(5) -0.0038(5)
C16 0.0349(7) 0.0323(7) 0.0273(7) -0.0101(5) 0.0032(5) -0.0123(6)
C17 0.0290(7) 0.0443(8) 0.0192(6) 0.0010(5) -0.0033(5) -0.0118(6)
C18 0.0329(7) 0.0292(7) 0.0307(7) 0.0076(5) -0.0076(5) -0.0048(5)
C19 0.0310(7) 0.0204(6) 0.0278(6) 0.0014(5) -0.0066(5) -0.0054(5)
C20 0.0205(6) 0.0195(5) 0.0256(6) 0.0021(4) -0.0021(5) 0.0043(4)
C21 0.0236(6) 0.0234(6) 0.0311(7) 0.0002(5) -0.0021(5) 0.0004(5)
C22 0.0229(6) 0.0234(6) 0.0395(7) 0.0062(5) 0.0032(5) 0.0021(5)
C23 0.0288(6) 0.0297(7) 0.0291(7) 0.0064(5) 0.0046(5) 0.0076(5)
C24 0.0298(7) 0.0305(6) 0.0253(6) -0.0008(5) -0.0025(5) 0.0046(5)
C25 0.0222(6) 0.0232(6) 0.0275(6) 0.0016(5) -0.0017(5) 0.0006(5)
O31 0.0251(4) 0.0241(4) 0.0240(4) -0.0018(3) -0.0039(3) 0.0006(3)
N31 0.0248(5) 0.0183(5) 0.0192(5) -0.0010(4) -0.0007(4) -0.0028(4)
C31 0.0296(7) 0.0196(6) 0.0209(6) -0.0013(5) -0.0015(5) -0.0058(5)
C32 0.0269(6) 0.0184(6) 0.0191(6) -0.0003(4) -0.0013(5) -0.0022(5)
C33 0.0176(5) 0.0178(5) 0.0220(6) -0.0010(4) -0.0024(4) 0.0014(4)
C34 0.0165(5) 0.0195(5) 0.0219(6) 0.0003(4) -0.0015(4) 0.0012(4)
C35 0.0174(5) 0.0193(6) 0.0242(6) 0.0010(5) -0.0012(4) 0.0000(4)
C36 0.0151(5) 0.0202(5) 0.0255(6) -0.0015(5) -0.0034(4) 0.0008(4)
C37 0.0185(6) 0.0202(6) 0.0318(7) -0.0014(5) -0.0036(5) -0.0006(4)
C38 0.0221(6) 0.0198(6) 0.0368(7) -0.0079(5) -0.0058(5) -0.0003(5)
C39 0.0235(6) 0.0273(6) 0.0268(6) -0.0088(5) -0.0043(5) 0.0030(5)
C40 0.0203(6) 0.0240(6) 0.0247(6) -0.0025(5) -0.0023(5) 0.0011(5)
C41 0.0165(5) 0.0205(5) 0.0225(6) -0.0021(4) -0.0030(4) 0.0019(4)
C42 0.0165(5) 0.0189(5) 0.0220(6) 0.0001(4) -0.0015(4) 0.0005(4)
C43 0.0238(6) 0.0192(5) 0.0198(6) -0.0029(4) 0.0009(4) 0.0039(5)
C44 0.0324(6) 0.0198(6) 0.0169(5) -0.0035(4) 0.0017(5) 0.0008(5)
C45 0.0378(7) 0.0205(6) 0.0219(6) -0.0035(5) 0.0019(5) 0.0056(5)
C46 0.0530(9) 0.0217(6) 0.0223(6) 0.0000(5) 0.0005(6) 0.0056(6)
C47 0.0573(9) 0.0260(6) 0.0215(6) 0.0000(5) 0.0075(6) -0.0073(6)
C48 0.0394(8) 0.0360(7) 0.0257(7) -0.0028(5) 0.0056(6) -0.0090(6)
C49 0.0331(7) 0.0285(6) 0.0216(6) -0.0004(5) -0.0004(5) -0.0031(5)
C50 0.0173(5) 0.0202(5) 0.0222(6) 0.0003(4) 0.0003(4) -0.0034(4)
C51 0.0265(6) 0.0217(6) 0.0230(6) 0.0017(5) 0.0003(5) 0.0000(5)
C52 0.0324(7) 0.0248(6) 0.0255(6) -0.0027(5) 0.0034(5) 0.0002(5)
C53 0.0322(7) 0.0332(7) 0.0201(6) -0.0012(5) 0.0026(5) -0.0049(5)
C54 0.0304(7) 0.0289(6) 0.0233(6) 0.0066(5) -0.0016(5) -0.0056(5)
C55 0.0238(6) 0.0198(6) 0.0252(6) 0.0022(5) -0.0008(5) -0.0032(5)

loop_
_atom_type_symbol
_atom_type_description
_atom_type_scat_dispersion_real
_atom_type_scat_dispersion_imag
_atom_type_scat_source
C C 0.0181 0.0091 'International Tables Vol C Tables 4.2.6.8 and 6.1.1.4'
H H 0.0000 0.0000 'International Tables Vol C Tables 4.2.6.8 and 6.1.1.4'
N N 0.0311 0.0180 'International Tables Vol C Tables 4.2.6.8 and 6.1.1.4'
O O 0.0492 0.0322 'International Tables Vol C Tables 4.2.6.8 and 6.1.1.4'

loop_
_geom_angle_atom_site_label_1
_geom_angle_atom_site_label_2
_geom_angle_atom_site_label_3
_geom_angle
C13 N1 C12 118.48(9)
C13 N1 C1 123.21(10)
C12 N1 C1 105.71(9)
N1 C1 C2 103.46(9)
N1 C1 H1A 110.0(8)
C2 C1 H1A 113.0(8)
N1 C1 H1B 108.8(8)
C2 C1 H1B 111.2(8)
H1A C1 H1B 110.1(12)
C3 C2 C1 102.23(10)
C3 C2 H2A 113.0(8)
C1 C2 H2A 111.1(8)
C3 C2 H2B 110.9(8)
C1 C2 H2B 111.3(8)
H2A C2 H2B 108.3(12)
C12 C3 C4 120.74(11)
C12 C3 C2 109.42(10)
C4 C3 C2 129.82(11)
C5 C4 C3 117.56(11)
C5 C4 C20 121.42(10)
C3 C4 C20 121.02(10)
C4 C5 C6 122.38(11)
C4 C5 H5 120.8(8)
C6 C5 H5 116.9(8)
C5 C6 C7 121.18(11)
C5 C6 C11 120.07(11)
C7 C6 C11 118.74(11)
C8 C7 C6 120.62(11)
C8 C7 H7 119.9(8)
C6 C7 H7 119.5(8)
C7 C8 C9 120.46(11)
C7 C8 H8A 120.2(8)
C9 C8 H8A 119.3(8)
C10 C9 C8 120.50(12)
C10 C9 H9 120.1(9)
C8 C9 H9 119.4(9)
C9 C10 C11 120.57(12)
C9 C10 H10 121.1(8)
C11 C10 H10 118.3(8)
C12 C11 C10 124.89(11)
C12 C11 C6 115.96(10)
C10 C11 C6 119.11(11)
C3 C12 C11 123.17(11)
C3 C12 N1 110.31(10)
C11 C12 N1 126.44(11)
O1 C13 N1 121.31(11)
O1 C13 C14 120.22(10)
N1 C13 C14 118.46(10)
C19 C14 C15 119.88(11)
C19 C14 C13 123.51(10)
C15 C14 C13 116.55(11)
C16 C15 C14 120.12(12)
C16 C15 H15A 121.4(8)
C14 C15 H15A 118.5(8)
C15 C16 C17 120.03(12)
C15 C16 H16A 119.4(9)
C17 C16 H16A 120.6(9)
C16 C17 C18 120.03(12)
C16 C17 H17A 119.8(9)
C18 C17 H17A 120.2(9)
C17 C18 C19 120.48(12)
C17 C18 H18A 120.4(9)
C19 C18 H18A 119.1(9)
C18 C19 C14 119.42(11)
C18 C19 H19A 120.4(8)
C14 C19 H19A 120.1(8)
C25 C20 C21 118.17(11)
C25 C20 C4 120.70(10)
C21 C20 C4 121.13(11)
C22 C21 C20 120.67(12)
C22 C21 H21A 118.7(8)
C20 C21 H21A 120.6(8)
C23 C22 C21 120.44(12)
C23 C22 H22A 119.0(8)
C21 C22 H22A 120.6(8)
C22 C23 C24 119.66(12)
C22 C23 H23A 120.0(9)
C24 C23 H23A 120.4(9)
C23 C24 C25 120.00(12)
C23 C24 H24A 121.3(9)
C25 C24 H24A 118.7(9)
C24 C25 C20 121.05(12)
C24 C25 H25A 120.4(8)
C20 C25 H25A 118.5(8)
C43 N31 C42 122.83(9)
C43 N31 C31 123.90(9)
C42 N31 C31 106.79(9)
N31 C31 C32 103.14(9)
N31 C31 H31A 110.4(8)
C32 C31 H31A 113.5(8)
N31 C31 H31B 109.2(7)
C32 C31 H31B 111.3(7)
H31A C31 H31B 109.1(11)
C33 C32 C31 102.47(9)
C33 C32 H32A 113.9(8)
C31 C32 H32A 111.9(8)
C33 C32 H32B 110.2(8)
C31 C32 H32B 110.9(7)
H32A C32 H32B 107.5(10)
C42 C33 C34 120.69(10)
C42 C33 C32 108.76(10)
C34 C33 C32 130.55(10)
C35 C34 C33 117.22(10)
C35 C34 C50 119.76(10)
C33 C34 C50 123.01(10)
C34 C35 C36 122.69(11)
C34 C35 H35 119.7(8)
C36 C35 H35 117.6(8)
C35 C36 C41 119.96(10)
C35 C36 C37 121.16(11)
C41 C36 C37 118.82(11)
C38 C37 C36 120.72(11)
C38 C37 H37 120.9(8)
C36 C37 H37 118.4(8)
C37 C38 C39 120.15(11)
C37 C38 H38A 120.4(8)
C39 C38 H38A 119.4(8)
C40 C39 C38 120.77(11)
C40 C39 H39 120.0(8)
C38 C39 H39 119.3(8)
C39 C40 C41 120.48(12)
C39 C40 H40 120.0(8)
C41 C40 H40 119.5(8)
C42 C41 C40 124.93(11)
C42 C41 C36 116.09(10)
C40 C41 C36 118.80(10)
C33 C42 C41 123.15(10)
C33 C42 N31 110.54(10)
C41 C42 N31 126.07(10)
O31 C43 N31 122.37(11)
O31 C43 C44 119.95(10)
N31 C43 C44 117.54(10)
C49 C44 C45 119.55(11)
C49 C44 C43 122.01(11)
C45 C44 C43 117.78(11)
C46 C45 C44 120.29(13)
C46 C45 H45A 121.2(8)
C44 C45 H45A 118.5(8)
C45 C46 C47 120.10(13)
C45 C46 H46A 119.0(9)
C47 C46 H46A 120.9(9)
C48 C47 C46 119.78(12)
C48 C47 H47A 120.0(9)
C46 C47 H47A 120.2(9)
C47 C48 C49 120.46(13)
C47 C48 H48A 120.7(9)
C49 C48 H48A 118.8(9)
C44 C49 C48 119.79(12)
C44 C49 H49A 119.3(8)
C48 C49 H49A 120.9(9)
C51 C50 C55 118.06(11)
C51 C50 C34 121.99(10)
C55 C50 C34 119.90(10)
C52 C51 C50 120.87(11)
C52 C51 H51A 118.2(8)
C50 C51 H51A 120.9(8)
C53 C52 C51 120.36(12)
C53 C52 H52A 119.9(8)
C51 C52 H52A 119.7(8)
C54 C53 C52 119.52(12)
C54 C53 H53A 121.5(9)
C52 C53 H53A 118.9(9)
C53 C54 C55 120.29(11)
C53 C54 H54A 120.4(9)
C55 C54 H54A 119.3(9)
C54 C55 C50 120.89(11)
C54 C55 H55B 119.4(8)
C50 C55 H55B 119.7(8)

loop_
_geom_bond_atom_site_label_1
_geom_bond_atom_site_label_2
_geom_bond_distance
O1 C13 1.2246(14)
N1 C13 1.3758(15)
N1 C12 1.4366(15)
N1 C1 1.4895(15)
C1 C2 1.5337(17)
C1 H1A 0.984(15)
C1 H1B 0.986(15)
C2 C3 1.5108(16)
C2 H2A 0.996(15)
C2 H2B 1.004(15)
C3 C12 1.3707(17)
C3 C4 1.4192(16)
C4 C5 1.3773(17)
C4 C20 1.4861(16)
C5 C6 1.4192(17)
C5 H5 0.992(14)
C6 C7 1.4196(16)
C6 C11 1.4267(16)
C7 C8 1.3689(18)
C7 H7 0.997(14)
C8 C9 1.4124(18)
C8 H8A 0.979(14)
C9 C10 1.3656(18)
C9 H9 0.995(15)
C10 C11 1.4183(17)
C10 H10 0.975(15)
C11 C12 1.4165(16)
C13 C14 1.4957(16)
C14 C19 1.3904(17)
C14 C15 1.3941(16)
C15 C16 1.3825(19)
C15 H15A 0.972(15)
C16 C17 1.383(2)
C16 H16A 0.973(16)
C17 C18 1.3837(19)
C17 H17A 0.958(16)
C18 C19 1.3896(18)
C18 H18A 0.989(16)
C19 H19A 0.978(14)
C20 C25 1.3951(17)
C20 C21 1.3975(17)
C21 C22 1.3859(18)
C21 H21A 0.985(15)
C22 C23 1.3841(19)
C22 H22A 0.984(15)
C23 C24 1.3842(19)
C23 H23A 0.986(15)
C24 C25 1.3882(18)
C24 H24A 0.975(16)
C25 H25A 0.986(14)
O31 C43 1.2255(14)
N31 C43 1.3733(15)
N31 C42 1.4276(14)
N31 C31 1.4879(14)
C31 C32 1.5327(16)
C31 H31A 0.986(14)
C31 H31B 0.995(14)
C32 C33 1.5152(15)
C32 H32A 0.982(14)
C32 H32B 0.999(14)
C33 C42 1.3759(16)
C33 C34 1.4219(16)
C34 C35 1.3852(16)
C34 C50 1.4905(16)
C35 C36 1.4172(16)
C35 H35 0.993(14)
C36 C41 1.4250(16)
C36 C37 1.4254(16)
C37 C38 1.3676(17)
C37 H37 0.987(14)
C38 C39 1.4123(18)
C38 H38A 0.966(14)
C39 C40 1.3696(17)
C39 H39 0.987(14)
C40 C41 1.4219(16)
C40 H40 0.968(14)
C41 C42 1.4180(15)
C43 C44 1.4985(16)
C44 C49 1.3903(18)
C44 C45 1.3937(17)
C45 C46 1.3848(18)
C45 H45A 1.007(15)
C46 C47 1.387(2)
C46 H46A 0.988(17)
C47 C48 1.384(2)
C47 H47A 0.975(16)
C48 C49 1.3910(18)
C48 H48A 0.975(16)
C49 H49A 0.982(15)
C50 C51 1.3987(17)
C50 C55 1.4016(16)
C51 C52 1.3896(17)
C51 H51A 0.980(14)
C52 C53 1.3881(18)
C52 H52A 0.971(15)
C53 C54 1.3861(18)
C53 H53A 0.983(15)
C54 C55 1.3903(17)
C54 H54A 0.977(15)
C55 H55B 0.981(14)

loop_
_geom_torsion_atom_site_label_1
_geom_torsion_atom_site_label_2
_geom_torsion_atom_site_label_3
_geom_torsion_atom_site_label_4
_geom_torsion
C13 N1 C1 C2 111.55(12)
C12 N1 C1 C2 -29.35(12)
N1 C1 C2 C3 27.02(12)
C1 C2 C3 C12 -15.88(13)
C1 C2 C3 C4 162.65(12)
C12 C3 C4 C5 3.27(17)
C2 C3 C4 C5 -175.11(12)
C12 C3 C4 C20 -176.77(10)
C2 C3 C4 C20 4.84(19)
C3 C4 C5 C6 -0.59(17)
C20 C4 C5 C6 179.46(10)
C4 C5 C6 C7 177.56(11)
C4 C5 C6 C11 -1.35(17)
C5 C6 C7 C8 -178.26(11)
C11 C6 C7 C8 0.66(17)
C6 C7 C8 C9 -0.48(18)
C7 C8 C9 C10 0.06(18)
C8 C9 C10 C11 0.15(18)
C9 C10 C11 C12 177.68(11)
C9 C10 C11 C6 0.04(17)
C5 C6 C11 C12 0.65(15)
C7 C6 C11 C12 -178.29(10)
C5 C6 C11 C10 178.49(10)
C7 C6 C11 C10 -0.44(16)
C4 C3 C12 C11 -4.14(17)
C2 C3 C12 C11 174.55(10)
C4 C3 C12 N1 178.96(10)
C2 C3 C12 N1 -2.36(13)
C10 C11 C12 C3 -175.63(11)
C6 C11 C12 C3 2.07(16)
C10 C11 C12 N1 0.76(18)
C6 C11 C12 N1 178.46(10)
C13 N1 C12 C3 -122.68(11)
C1 N1 C12 C3 20.44(12)
C13 N1 C12 C11 60.54(15)
C1 N1 C12 C11 -156.34(11)
C12 N1 C13 O1 -9.27(16)
C1 N1 C13 O1 -145.59(11)
C12 N1 C13 C14 171.99(10)
C1 N1 C13 C14 35.67(15)
O1 C13 C14 C19 -144.85(12)
N1 C13 C14 C19 33.91(16)
O1 C13 C14 C15 32.37(16)
N1 C13 C14 C15 -148.88(11)
C19 C14 C15 C16 -1.97(18)
C13 C14 C15 C16 -179.29(11)
C14 C15 C16 C17 2.07(19)
C15 C16 C17 C18 -0.61(19)
C16 C17 C18 C19 -1.0(2)
C17 C18 C19 C14 1.0(2)
C15 C14 C19 C18 0.41(18)
C13 C14 C19 C18 177.54(12)
C5 C4 C20 C25 42.65(16)
C3 C4 C20 C25 -137.30(12)
C5 C4 C20 C21 -136.65(12)
C3 C4 C20 C21 43.40(16)
C25 C20 C21 C22 1.50(17)
C4 C20 C21 C22 -179.17(11)
C20 C21 C22 C23 -0.46(18)
C21 C22 C23 C24 -0.91(19)
C22 C23 C24 C25 1.20(19)
C23 C24 C25 C20 -0.13(18)
C21 C20 C25 C24 -1.21(17)
C4 C20 C25 C24 179.46(11)
C43 N31 C31 C32 124.88(11)
C42 N31 C31 C32 -27.37(11)
N31 C31 C32 C33 27.27(11)
C31 C32 C33 C42 -18.61(12)
C31 C32 C33 C34 160.67(11)
C42 C33 C34 C35 -0.72(16)
C32 C33 C34 C35 -179.92(11)
C42 C33 C34 C50 -179.57(10)
C32 C33 C34 C50 1.22(18)
C33 C34 C35 C36 1.82(16)
C50 C34 C35 C36 -179.29(10)
C34 C35 C36 C41 0.66(17)
C34 C35 C36 C37 177.84(10)
C35 C36 C37 C38 -172.96(11)
C41 C36 C37 C38 4.26(16)
C36 C37 C38 C39 0.05(17)
C37 C38 C39 C40 -2.75(18)
C38 C39 C40 C41 1.00(18)
C39 C40 C41 C42 178.31(11)
C39 C40 C41 C36 3.33(17)
C35 C36 C41 C42 -4.04(15)
C37 C36 C41 C42 178.71(10)
C35 C36 C41 C40 171.37(10)
C37 C36 C41 C40 -5.88(16)
C34 C33 C42 C41 -2.96(17)
C32 C33 C42 C41 176.40(10)
C34 C33 C42 N31 -177.54(10)
C32 C33 C42 N31 1.83(13)
C40 C41 C42 C33 -169.83(11)
C36 C41 C42 C33 5.27(16)
C40 C41 C42 N31 3.88(18)
C36 C41 C42 N31 178.98(10)
C43 N31 C42 C33 -136.01(11)
C31 N31 C42 C33 16.61(12)
C43 N31 C42 C41 49.61(16)
C31 N31 C42 C41 -157.78(11)
C42 N31 C43 O31 -0.07(17)
C31 N31 C43 O31 -148.03(11)
C42 N31 C43 C44 -175.81(10)
C31 N31 C43 C44 36.22(15)
O31 C43 C44 C49 -136.81(12)
N31 C43 C44 C49 39.04(16)
O31 C43 C44 C45 33.85(16)
N31 C43 C44 C45 -150.30(10)
C49 C44 C45 C46 -0.72(17)
C43 C44 C45 C46 -171.62(11)
C44 C45 C46 C47 1.75(18)
C45 C46 C47 C48 -0.99(19)
C46 C47 C48 C49 -0.8(2)
C45 C44 C49 C48 -1.05(18)
C43 C44 C49 C48 169.45(11)
C47 C48 C49 C44 1.82(19)
C35 C34 C50 C51 -141.34(11)
C33 C34 C50 C51 37.48(16)
C35 C34 C50 C55 35.95(15)
C33 C34 C50 C55 -145.22(11)
C55 C50 C51 C52 -0.39(17)
C34 C50 C51 C52 176.96(11)
C50 C51 C52 C53 -0.45(19)
C51 C52 C53 C54 0.94(19)
C52 C53 C54 C55 -0.58(19)
C53 C54 C55 C50 -0.27(18)
C51 C50 C55 C54 0.75(17)
C34 C50 C55 C54 -176.65(11)
